data_4104708
loop_
_publ_author_name
'Craig P. Butts'
'Emane Filali'
'Guy C. Lloyd-Jones'
'Per-Ola Norrby'
'David A. Sale'
'York Schramm'

_publ_section_title
;
 Structure-Based Rationale for Selectivity in the Asymmetric Allylic
 Alkylation of Cycloalkenyl Esters Employing the Trost 'Standard Ligand'
 (TSL): Isolation, Analysis and Alkylation of the Monomeric form of the
 Cationic \h3-Cyclohexenyl Complex [(\h3-c-C6H9)Pd(TSL)]+
;
_journal_name_full 'Journal of the American Chemical Society'
_journal_page_first 9945
_journal_page_last 9957
_journal_paper_doi 10.1021/ja8099757
_journal_volume 131
_journal_year 2009
_chemical_absolute_configuration ad
_chemical_formula_moiety 'C66 H62 Br2 Cl2 D10 N2 O4 P2 Pd2, 0.5(C4 H10 O)'
_chemical_formula_sum 'C68 H67 Br2 Cl2 D10 N2 O4.5 P2 Pd2'
_chemical_formula_weight 1509.84
_chemical_name_systematic
; 
 ? 
;
_space_group_IT_number 18
_symmetry_cell_setting orthorhombic
_symmetry_space_group_name_Hall 'P 2 2ab'
_symmetry_space_group_name_H-M 'P 21 21 2'
_atom_sites_solution_hydrogens geom
_atom_sites_solution_primary direct
_atom_sites_solution_secondary difmap
_audit_creation_method SHELXL-97
_cell_angle_alpha 90.00
_cell_angle_beta 90.00
_cell_angle_gamma 90.00
_cell_formula_units_Z 2
_cell_length_a 21.123(3)
_cell_length_b 11.8915(17)
_cell_length_c 14.321(2)
_cell_measurement_reflns_used 16111
_cell_measurement_temperature 173(2)
_cell_measurement_theta_max 23.221
_cell_measurement_theta_min 2.391
_cell_volume 3597.2(9)
_computing_cell_refinement 'Bruker SAINT'
_computing_data_collection 'Bruker SMART'
_computing_data_reduction 'Bruker SAINT'
_computing_molecular_graphics 'Bruker ShelXTL'
_computing_publication_material 'Bruker ShelXTL'
_computing_structure_refinement 'SHELXL-97 (Sheldrick, 1997)'
_computing_structure_solution 'SHELXS-97 (Sheldrick, 1990)'
_diffrn_ambient_temperature 173(2)
_diffrn_detector_area_resol_mean 5.6
_diffrn_measured_fraction_theta_full 0.809
_diffrn_measured_fraction_theta_max 0.809
_diffrn_measurement_device_type 'CCD area detector'
_diffrn_measurement_method 'omega scans'
_diffrn_radiation_monochromator graphite
_diffrn_radiation_source 'fine-focus sealed tube'
_diffrn_radiation_type MoK\a
_diffrn_radiation_wavelength 0.71073
_diffrn_reflns_av_R_equivalents 0.0210
_diffrn_reflns_av_sigmaI/netI 0.0160
_diffrn_reflns_limit_h_max 23
_diffrn_reflns_limit_h_min -23
_diffrn_reflns_limit_k_max 8
_diffrn_reflns_limit_k_min -8
_diffrn_reflns_limit_l_max 15
_diffrn_reflns_limit_l_min -15
_diffrn_reflns_number 24552
_diffrn_reflns_theta_full 23.26
_diffrn_reflns_theta_max 23.26
_diffrn_reflns_theta_min 2.40
_exptl_absorpt_coefficient_mu 1.774
_exptl_absorpt_correction_T_max 0.84
_exptl_absorpt_correction_T_min 0.70
_exptl_absorpt_correction_type multi-scan
_exptl_absorpt_process_details 'SADABS V2.03'
_exptl_crystal_colour yellow
_exptl_crystal_density_diffrn 1.394
_exptl_crystal_description block
_exptl_crystal_F_000 1522
_exptl_crystal_size_max 0.20
_exptl_crystal_size_mid 0.15
_exptl_crystal_size_min 0.10
_refine_diff_density_max 0.929
_refine_diff_density_min -0.178
_refine_diff_density_rms 0.057
_refine_ls_abs_structure_details 'Flack H D (1983), Acta Cryst. A39, 876-881'
_refine_ls_abs_structure_Flack 0.008(8)
_refine_ls_extinction_method none
_refine_ls_goodness_of_fit_ref 1.076
_refine_ls_hydrogen_treatment constr
_refine_ls_matrix_type full
_refine_ls_number_parameters 392
_refine_ls_number_reflns 4169
_refine_ls_number_restraints 0
_refine_ls_restrained_S_all 1.076
_refine_ls_R_factor_all 0.0242
_refine_ls_R_factor_gt 0.0237
_refine_ls_shift/su_max 0.001
_refine_ls_shift/su_mean 0.000
_refine_ls_structure_factor_coef Fsqd
_refine_ls_weighting_details 'calc w=1/[\s^2^(Fo^2^)+(0.0418P)^2^+2.5586P] where P=(Fo^2^+2Fc^2^)/3'
_refine_ls_weighting_scheme calc
_refine_ls_wR_factor_gt 0.0636
_refine_ls_wR_factor_ref 0.0639
_reflns_number_gt 4094
_reflns_number_total 4169
_reflns_threshold_expression >2sigma(I)
_cod_data_source_file ja8099757_si_002.cif
_cod_data_source_block ef213sad
_cod_original_formula_sum 'C68 H67 Br2 Cl2 D10 N2 O4.50 P2 Pd2'
_cod_database_code 4104708

loop_
_symmetry_equiv_pos_as_xyz
'x, y, z'
'-x, -y, z'
'-x+1/2, y+1/2, -z'
'x+1/2, -y+1/2, -z'

loop_
_atom_site_label
_atom_site_type_symbol
_atom_site_fract_x
_atom_site_fract_y
_atom_site_fract_z
_atom_site_U_iso_or_equiv
_atom_site_adp_type
_atom_site_occupancy
_atom_site_symmetry_multiplicity
_atom_site_calc_flag
_atom_site_refinement_flags
Pd1 Pd 0.748501(13) 0.39704(3) 0.808705(16) 0.02163(11) Uani 1 1 d .
Br1 Br 0.489864(18) 0.32420(5) 0.47475(3) 0.03810(15) Uani 1 1 d .
P1 P 0.74660(5) 0.49878(10) 0.67687(6) 0.0208(3) Uani 1 1 d .
Cl1 Cl 0.68592(5) 0.53667(11) 0.88616(7) 0.0376(3) Uani 1 1 d .
N1 N 0.75364(16) 0.2908(3) 0.92858(19) 0.0274(9) Uani 1 1 d .
O1 O 0.84754(14) 0.5800(4) 0.7792(2) 0.0344(9) Uani 1 1 d .
O2 O 0.87665(13) 0.7586(3) 0.7937(2) 0.0404(9) Uani 1 1 d .
C1 C 0.79607(16) 0.2672(4) 0.7534(3) 0.0212(11) Uani 1 1 d .
C2 C 0.80115(18) 0.2298(4) 0.6620(3) 0.0238(11) Uani 1 1 d .
H2 D 0.7790 0.2692 0.6144 0.029 Uiso 1 1 calc R
C3 C 0.83727(18) 0.1372(4) 0.6376(3) 0.0266(12) Uani 1 1 d .
H3 D 0.8409 0.1151 0.5740 0.032 Uiso 1 1 calc R
C4 C 0.86795(19) 0.0774(4) 0.7065(3) 0.0293(11) Uani 1 1 d .
H4 D 0.8937 0.0149 0.6905 0.035 Uiso 1 1 calc R
C5 C 0.86121(18) 0.1085(4) 0.7984(3) 0.0287(11) Uani 1 1 d .
H5 D 0.8806 0.0649 0.8460 0.034 Uiso 1 1 calc R
C6 C 0.82656(17) 0.2023(4) 0.8217(3) 0.0245(11) Uani 1 1 d .
C7 C 0.81917(18) 0.2405(4) 0.9217(3) 0.0256(11) Uani 1 1 d .
H7 D 0.8220 0.1737 0.9639 0.031 Uiso 1 1 calc R
C8 C 0.8703(2) 0.3243(5) 0.9480(3) 0.0382(12) Uani 1 1 d .
H8A D 0.9120 0.2918 0.9350 0.057 Uiso 1 1 calc R
H8B D 0.8671 0.3420 1.0147 0.057 Uiso 1 1 calc R
H8C D 0.8649 0.3932 0.9114 0.057 Uiso 1 1 calc R
C9 C 0.7062(2) 0.2015(5) 0.9205(3) 0.0429(14) Uani 1 1 d .
H9A D 0.7077 0.1538 0.9763 0.064 Uiso 1 1 calc R
H9B D 0.7151 0.1558 0.8651 0.064 Uiso 1 1 calc R
H9C D 0.6640 0.2351 0.9148 0.064 Uiso 1 1 calc R
C10 C 0.7451(2) 0.3465(4) 1.0212(2) 0.0418(12) Uani 1 1 d .
H10A D 0.7013 0.3724 1.0274 0.063 Uiso 1 1 calc R
H10B D 0.7739 0.4110 1.0259 0.063 Uiso 1 1 calc R
H10C D 0.7547 0.2927 1.0712 0.063 Uiso 1 1 calc R
C11 C 0.81074(17) 0.5069(4) 0.5909(2) 0.0197(10) Uani 1 1 d .
C12 C 0.80355(17) 0.5778(4) 0.5141(3) 0.0231(10) Uani 1 1 d .
D12 D 0.7641 0.6143 0.5039 0.028 Uiso 1 1 calc R
C13 C 0.85272(18) 0.5957(4) 0.4527(3) 0.0269(10) Uani 1 1 d .
D13 D 0.8472 0.6442 0.4006 0.032 Uiso 1 1 calc R
C14 C 0.91027(18) 0.5427(4) 0.4672(3) 0.0314(12) Uani 1 1 d .
D14 D 0.9445 0.5552 0.4255 0.038 Uiso 1 1 calc R
C15 C 0.91771(19) 0.4713(4) 0.5427(3) 0.0328(12) Uani 1 1 d .
D15 D 0.9568 0.4332 0.5517 0.039 Uiso 1 1 calc R
C16 C 0.86911(17) 0.4553(4) 0.6045(3) 0.0269(11) Uani 1 1 d .
D16 D 0.8753 0.4084 0.6574 0.032 Uiso 1 1 calc R
C17 C 0.67719(17) 0.4477(4) 0.6130(3) 0.0187(10) Uani 1 1 d .
C18 C 0.67724(16) 0.4103(4) 0.5207(2) 0.0196(9) Uani 1 1 d .
H18 D 0.7155 0.4124 0.4858 0.023 Uiso 1 1 calc R
C19 C 0.62268(17) 0.3704(3) 0.4791(3) 0.0216(10) Uani 1 1 d .
H19 D 0.6230 0.3441 0.4164 0.026 Uiso 1 1 calc R
C20 C 0.56731(17) 0.3699(4) 0.5315(3) 0.0236(10) Uani 1 1 d .
C21 C 0.56579(17) 0.4034(4) 0.6231(3) 0.0309(11) Uani 1 1 d .
H21 D 0.5276 0.4005 0.6581 0.037 Uiso 1 1 calc R
C22 C 0.62112(19) 0.4415(4) 0.6630(3) 0.0286(12) Uani 1 1 d .
H22 D 0.6208 0.4642 0.7266 0.034 Uiso 1 1 calc R
C23 C 0.73220(17) 0.6499(4) 0.6901(2) 0.0232(11) Uani 1 1 d .
C24 C 0.67668(19) 0.6973(5) 0.6532(3) 0.0293(13) Uani 1 1 d .
H24 D 0.6459 0.6499 0.6251 0.035 Uiso 1 1 calc R
C25 C 0.6661(2) 0.8121(6) 0.6570(3) 0.0367(14) Uani 1 1 d .
H25 D 0.6283 0.8422 0.6313 0.044 Uiso 1 1 calc R
C26 C 0.7100(2) 0.8843(4) 0.6979(3) 0.0319(12) Uani 1 1 d .
H26 D 0.7024 0.9630 0.7006 0.038 Uiso 1 1 calc R
C27 C 0.76522(18) 0.8381(5) 0.7346(3) 0.0275(13) Uani 1 1 d .
H27 D 0.7958 0.8861 0.7626 0.033 Uiso 1 1 calc R
C28 C 0.77639(18) 0.7226(5) 0.7310(3) 0.0203(12) Uani 1 1 d .
C29 C 0.83662(18) 0.6796(5) 0.7707(2) 0.0216(12) Uani 1 1 d .
C30 C 0.94030(19) 0.7314(4) 0.8302(3) 0.0352(12) Uani 1 1 d .
C31 C 0.9774(2) 0.6675(6) 0.7594(3) 0.0637(19) Uani 1 1 d .
H31A D 0.9603 0.5912 0.7538 0.096 Uiso 1 1 calc R
H31B D 1.0218 0.6636 0.7790 0.096 Uiso 1 1 calc R
H31C D 0.9746 0.7057 0.6989 0.096 Uiso 1 1 calc R
C32 C 0.9353(2) 0.6684(6) 0.9208(3) 0.0566(16) Uani 1 1 d .
H32A D 0.9102 0.7124 0.9653 0.085 Uiso 1 1 calc R
H32B D 0.9778 0.6559 0.9464 0.085 Uiso 1 1 calc R
H32C D 0.9146 0.5958 0.9100 0.085 Uiso 1 1 calc R
C33 C 0.9687(3) 0.8483(5) 0.8395(7) 0.106(3) Uani 1 1 d .
H33A D 0.9646 0.8883 0.7800 0.159 Uiso 1 1 calc R
H33B D 1.0136 0.8420 0.8561 0.159 Uiso 1 1 calc R
H33C D 0.9463 0.8899 0.8884 0.159 Uiso 1 1 calc R
O3 O 0.5000 0.5000 0.8358(7) 0.083(5) Uani 0.50 2 d SP
C34 C 0.4890(6) 0.4080(19) 0.8880(8) 0.114(7) Uani 0.50 1 d P
H34A D 0.4536 0.4229 0.9315 0.137 Uiso 0.50 1 calc PR
H34B D 0.5271 0.3902 0.9254 0.137 Uiso 0.50 1 calc PR
C35 C 0.4741(7) 0.3176(16) 0.8317(10) 0.101(6) Uani 0.50 1 d P
H35A D 0.4438 0.3414 0.7838 0.152 Uiso 0.50 1 calc PR
H35B D 0.4553 0.2579 0.8697 0.152 Uiso 0.50 1 calc PR
H35C D 0.5127 0.2895 0.8017 0.152 Uiso 0.50 1 calc PR

loop_
_atom_site_aniso_label
_atom_site_aniso_U_11
_atom_site_aniso_U_22
_atom_site_aniso_U_33
_atom_site_aniso_U_23
_atom_site_aniso_U_13
_atom_site_aniso_U_12
Pd1 0.02735(15) 0.0196(3) 0.01796(14) -0.00111(12) -0.00208(13) 0.00317(16)
Br1 0.0264(2) 0.0392(4) 0.0487(2) -0.0128(2) -0.00434(18) -0.0041(2)
P1 0.0240(5) 0.0176(9) 0.0209(4) -0.0019(4) -0.0034(5) 0.0029(5)
Cl1 0.0557(7) 0.0331(10) 0.0238(5) -0.0072(5) -0.0008(5) 0.0151(6)
N1 0.0314(17) 0.028(3) 0.0229(14) 0.0056(14) 0.0025(15) 0.0033(17)
O1 0.0395(17) 0.015(3) 0.0486(18) -0.0034(17) -0.0186(14) -0.0020(16)
O2 0.0262(15) 0.012(2) 0.083(2) -0.0015(18) -0.0070(15) -0.0021(15)
C1 0.0192(18) 0.019(3) 0.026(2) 0.0034(19) -0.0039(15) -0.0027(17)
C2 0.028(2) 0.018(3) 0.026(2) 0.0003(19) -0.0058(16) -0.0004(19)
C3 0.030(2) 0.017(4) 0.033(2) -0.0059(19) 0.0009(17) -0.0030(19)
C4 0.031(2) 0.017(4) 0.040(2) -0.002(2) -0.0014(17) 0.0026(19)
C5 0.030(2) 0.019(4) 0.037(2) 0.010(2) -0.0042(17) 0.001(2)
C6 0.0233(19) 0.023(4) 0.028(2) 0.0048(19) 0.0000(16) -0.0071(19)
C7 0.033(2) 0.020(3) 0.0239(19) 0.006(2) 0.0040(17) 0.008(2)
C8 0.037(2) 0.052(4) 0.025(2) -0.008(2) -0.0046(17) 0.003(2)
C9 0.040(3) 0.042(4) 0.047(3) 0.016(3) 0.017(2) -0.002(2)
C10 0.050(2) 0.055(4) 0.0198(18) 0.007(2) 0.005(2) 0.017(3)
C11 0.027(2) 0.008(3) 0.0242(19) -0.0047(19) -0.0025(16) -0.0031(17)
C12 0.0206(18) 0.019(3) 0.030(2) -0.004(2) -0.0045(15) -0.0020(17)
C13 0.038(2) 0.012(3) 0.031(2) -0.004(2) -0.0033(16) -0.009(2)
C14 0.027(2) 0.024(4) 0.044(2) -0.007(2) 0.0064(19) -0.0092(19)
C15 0.026(2) 0.024(4) 0.049(3) -0.006(2) -0.0060(19) -0.007(2)
C16 0.024(2) 0.022(4) 0.034(2) -0.003(2) -0.0079(18) -0.0023(19)
C17 0.0239(19) 0.009(3) 0.0236(19) 0.0042(18) -0.0014(16) 0.0043(16)
C18 0.0223(17) 0.012(3) 0.0248(18) 0.003(2) 0.0022(15) 0.0001(17)
C19 0.031(2) 0.011(3) 0.0234(18) -0.0007(18) -0.0025(17) 0.0041(17)
C20 0.0233(19) 0.014(3) 0.033(2) 0.0008(19) -0.0034(17) -0.0021(16)
C21 0.0236(19) 0.034(4) 0.034(2) 0.000(2) 0.0071(16) 0.006(2)
C22 0.037(2) 0.029(4) 0.0203(18) -0.003(2) -0.0026(17) 0.009(2)
C23 0.028(2) 0.022(4) 0.0202(17) 0.0045(19) 0.0017(15) 0.0060(18)
C24 0.038(2) 0.017(5) 0.032(2) 0.000(2) -0.0081(18) 0.007(2)
C25 0.041(2) 0.039(5) 0.031(2) 0.003(2) -0.0063(18) 0.008(3)
C26 0.050(3) 0.019(4) 0.027(2) 0.002(2) 0.0043(19) 0.008(2)
C27 0.036(2) 0.024(5) 0.0225(19) 0.001(2) 0.0046(16) -0.002(2)
C28 0.0267(19) 0.014(4) 0.0200(18) 0.0027(18) 0.0058(15) 0.0043(19)
C29 0.031(2) 0.015(5) 0.0190(18) -0.003(2) 0.0020(15) -0.003(2)
C30 0.021(2) 0.020(4) 0.065(3) 0.000(2) -0.004(2) -0.0024(19)
C31 0.030(2) 0.119(6) 0.043(3) 0.016(3) 0.007(2) 0.011(3)
C32 0.032(2) 0.105(5) 0.033(2) -0.008(3) -0.0008(19) -0.016(3)
C33 0.040(3) 0.029(5) 0.249(11) -0.005(5) -0.059(5) -0.007(3)
O3 0.050(6) 0.178(15) 0.022(5) 0.000 0.000 0.036(8)
C34 0.055(7) 0.25(2) 0.042(7) 0.049(11) 0.023(6) 0.057(12)
C35 0.098(11) 0.137(16) 0.068(10) 0.031(11) 0.037(9) 0.032(11)

loop_
_atom_type_symbol
_atom_type_description
_atom_type_scat_dispersion_real
_atom_type_scat_dispersion_imag
_atom_type_scat_source
C C 0.0033 0.0016 'International Tables Vol C Tables 4.2.6.8 and 6.1.1.4'
H H 0.0000 0.0000 'International Tables Vol C Tables 4.2.6.8 and 6.1.1.4'
N N 0.0061 0.0033 'International Tables Vol C Tables 4.2.6.8 and 6.1.1.4'
O O 0.0106 0.0060 'International Tables Vol C Tables 4.2.6.8 and 6.1.1.4'
P P 0.1023 0.0942 'International Tables Vol C Tables 4.2.6.8 and 6.1.1.4'
Cl Cl 0.1484 0.1585 'International Tables Vol C Tables 4.2.6.8 and 6.1.1.4'
Br Br -0.2901 2.4595 'International Tables Vol C Tables 4.2.6.8 and 6.1.1.4'
Pd Pd -0.9988 1.0072 'International Tables Vol C Tables 4.2.6.8 and 6.1.1.4'
D D 0.0000 0.0000 'International Tables Vol C Tables 4.2.6.8 and 6.1.1.4'

loop_
_geom_angle_atom_site_label_1
_geom_angle_atom_site_label_2
_geom_angle_atom_site_label_3
_geom_angle
_geom_angle_site_symmetry_3
C1 Pd1 N1 80.57(14) .
C1 Pd1 P1 95.28(11) .
N1 Pd1 P1 175.84(9) .
C1 Pd1 Cl1 173.43(12) .
N1 Pd1 Cl1 93.79(9) .
P1 Pd1 Cl1 90.35(4) .
C17 P1 C23 104.12(18) .
C17 P1 C11 105.87(16) .
C23 P1 C11 98.09(19) .
C17 P1 Pd1 104.81(14) .
C23 P1 Pd1 116.42(12) .
C11 P1 Pd1 125.50(14) .
C9 N1 C10 108.0(3) .
C9 N1 C7 109.6(4) .
C10 N1 C7 110.1(3) .
C9 N1 Pd1 109.3(3) .
C10 N1 Pd1 116.4(3) .
C7 N1 Pd1 103.2(2) .
C29 O2 C30 121.4(4) .
C2 C1 C6 116.5(4) .
C2 C1 Pd1 131.2(3) .
C6 C1 Pd1 112.3(3) .
C3 C2 C1 122.4(4) .
C3 C2 H2 118.8 .
C1 C2 H2 118.8 .
C4 C3 C2 119.2(4) .
C4 C3 H3 120.4 .
C2 C3 H3 120.4 .
C5 C4 C3 119.9(4) .
C5 C4 H4 120.1 .
C3 C4 H4 120.1 .
C4 C5 C6 120.4(4) .
C4 C5 H5 119.8 .
C6 C5 H5 119.8 .
C5 C6 C1 121.4(4) .
C5 C6 C7 121.9(4) .
C1 C6 C7 116.6(4) .
C6 C7 N1 106.0(3) .
C6 C7 C8 111.1(3) .
N1 C7 C8 112.1(4) .
C6 C7 H7 109.2 .
N1 C7 H7 109.2 .
C8 C7 H7 109.2 .
C7 C8 H8A 109.5 .
C7 C8 H8B 109.5 .
H8A C8 H8B 109.5 .
C7 C8 H8C 109.5 .
H8A C8 H8C 109.5 .
H8B C8 H8C 109.5 .
N1 C9 H9A 109.5 .
N1 C9 H9B 109.5 .
H9A C9 H9B 109.5 .
N1 C9 H9C 109.5 .
H9A C9 H9C 109.5 .
H9B C9 H9C 109.5 .
N1 C10 H10A 109.5 .
N1 C10 H10B 109.5 .
H10A C10 H10B 109.5 .
N1 C10 H10C 109.5 .
H10A C10 H10C 109.5 .
H10B C10 H10C 109.5 .
C16 C11 C12 118.3(3) .
C16 C11 P1 122.5(3) .
C12 C11 P1 118.8(3) .
C13 C12 C11 121.0(4) .
C13 C12 D12 119.5 .
C11 C12 D12 119.5 .
C12 C13 C14 119.7(4) .
C12 C13 D13 120.2 .
C14 C13 D13 120.2 .
C15 C14 C13 119.8(4) .
C15 C14 D14 120.1 .
C13 C14 D14 120.1 .
C16 C15 C14 120.4(4) .
C16 C15 D15 119.8 .
C14 C15 D15 119.8 .
C15 C16 C11 120.8(4) .
C15 C16 D16 119.6 .
C11 C16 D16 119.6 .
C22 C17 C18 118.2(3) .
C22 C17 P1 116.4(3) .
C18 C17 P1 125.3(3) .
C19 C18 C17 121.2(3) .
C19 C18 H18 119.4 .
C17 C18 H18 119.4 .
C18 C19 C20 118.0(4) .
C18 C19 H19 121.0 .
C20 C19 H19 121.0 .
C21 C20 C19 122.4(4) .
C21 C20 Br1 118.1(3) .
C19 C20 Br1 119.5(3) .
C20 C21 C22 118.2(3) .
C20 C21 H21 120.9 .
C22 C21 H21 120.9 .
C21 C22 C17 121.9(4) .
C21 C22 H22 119.0 .
C17 C22 H22 119.0 .
C28 C23 C24 117.7(5) .
C28 C23 P1 122.6(3) .
C24 C23 P1 119.6(4) .
C25 C24 C23 121.1(4) .
C25 C24 H24 119.5 .
C23 C24 H24 119.5 .
C24 C25 C26 121.2(4) .
C24 C25 H25 119.4 .
C26 C25 H25 119.4 .
C25 C26 C27 118.2(5) .
C25 C26 H26 120.9 .
C27 C26 H26 120.9 .
C28 C27 C26 121.1(4) .
C28 C27 H27 119.5 .
C26 C27 H27 119.5 .
C27 C28 C23 120.7(4) .
C27 C28 C29 118.1(4) .
C23 C28 C29 121.2(5) .
O1 C29 O2 123.6(4) .
O1 C29 C28 122.6(4) .
O2 C29 C28 113.8(5) .
O2 C30 C31 110.5(4) .
O2 C30 C32 110.5(4) .
C31 C30 C32 111.7(4) .
O2 C30 C33 101.0(4) .
C31 C30 C33 108.6(5) .
C32 C30 C33 114.1(5) .
C30 C31 H31A 109.5 .
C30 C31 H31B 109.5 .
H31A C31 H31B 109.5 .
C30 C31 H31C 109.5 .
H31A C31 H31C 109.5 .
H31B C31 H31C 109.5 .
C30 C32 H32A 109.5 .
C30 C32 H32B 109.5 .
H32A C32 H32B 109.5 .
C30 C32 H32C 109.5 .
H32A C32 H32C 109.5 .
H32B C32 H32C 109.5 .
C30 C33 H33A 109.5 .
C30 C33 H33B 109.5 .
H33A C33 H33B 109.5 .
C30 C33 H33C 109.5 .
H33A C33 H33C 109.5 .
H33B C33 H33C 109.5 .
C34 O3 C34 112.5(18) 2_665
O3 C34 C35 110.4(10) .
O3 C34 H34A 109.6 .
C35 C34 H34A 109.6 .
O3 C34 H34B 109.6 .
C35 C34 H34B 109.6 .
H34A C34 H34B 108.1 .
C34 C35 H35A 109.5 .
C34 C35 H35B 109.5 .
H35A C35 H35B 109.5 .
C34 C35 H35C 109.5 .
H35A C35 H35C 109.5 .
H35B C35 H35C 109.5 .

loop_
_geom_bond_atom_site_label_1
_geom_bond_atom_site_label_2
_geom_bond_distance
_geom_bond_site_symmetry_2
Pd1 C1 2.005(4) .
Pd1 N1 2.135(3) .
Pd1 P1 2.2427(10) .
Pd1 Cl1 2.3948(11) .
Br1 C20 1.906(4) .
P1 C17 1.832(4) .
P1 C23 1.832(5) .
P1 C11 1.834(4) .
N1 C9 1.465(6) .
N1 C10 1.494(5) .
N1 C7 1.511(5) .
O1 C29 1.212(6) .
O2 C29 1.306(6) .
O2 C30 1.478(5) .
C1 C2 1.387(6) .
C1 C6 1.402(6) .
C2 C3 1.385(6) .
C2 H2 0.9500 .
C3 C4 1.378(6) .
C3 H3 0.9500 .
C4 C5 1.374(6) .
C4 H4 0.9500 .
C5 C6 1.375(6) .
C5 H5 0.9500 .
C6 C7 1.510(6) .
C7 C8 1.518(6) .
C7 H7 1.0000 .
C8 H8A 0.9800 .
C8 H8B 0.9800 .
C8 H8C 0.9800 .
C9 H9A 0.9800 .
C9 H9B 0.9800 .
C9 H9C 0.9800 .
C10 H10A 0.9800 .
C10 H10B 0.9800 .
C10 H10C 0.9800 .
C11 C16 1.391(5) .
C11 C12 1.394(6) .
C12 C13 1.377(5) .
C12 D12 0.9500 .
C13 C14 1.385(6) .
C13 D13 0.9500 .
C14 C15 1.382(7) .
C14 D14 0.9500 .
C15 C16 1.369(6) .
C15 D15 0.9500 .
C16 D16 0.9500 .
C17 C22 1.385(5) .
C17 C18 1.394(5) .
C18 C19 1.382(5) .
C18 H18 0.9500 .
C19 C20 1.390(5) .
C19 H19 0.9500 .
C20 C21 1.371(6) .
C21 C22 1.378(6) .
C21 H21 0.9500 .
C22 H22 0.9500 .
C23 C28 1.401(6) .
C23 C24 1.405(6) .
C24 C25 1.385(7) .
C24 H24 0.9500 .
C25 C26 1.392(7) .
C25 H25 0.9500 .
C26 C27 1.393(6) .
C26 H26 0.9500 .
C27 C28 1.394(7) .
C27 H27 0.9500 .
C28 C29 1.485(6) .
C30 C31 1.490(7) .
C30 C32 1.503(7) .
C30 C33 1.519(7) .
C31 H31A 0.9800 .
C31 H31B 0.9800 .
C31 H31C 0.9800 .
C32 H32A 0.9800 .
C32 H32B 0.9800 .
C32 H32C 0.9800 .
C33 H33A 0.9800 .
C33 H33B 0.9800 .
C33 H33C 0.9800 .
O3 C34 1.345(18) .
O3 C34 1.345(18) 2_665
C34 C35 1.38(2) .
C34 H34A 0.9900 .
C34 H34B 0.9900 .
C35 H35A 0.9800 .
C35 H35B 0.9800 .
C35 H35C 0.9800 .
